data_2214715
loop_
_publ_author_name
'S. Soundarya Devi'
'S. S. Rajan'
'S. Arvind'
'G. N. Krishnakumari'

_publ_section_title
;
 Desacetyl epicaryoptin
;
_journal_coeditor_code HG2262
_journal_issue 8
_journal_name_full 'Acta Crystallographica Section E'
_journal_page_first o3646
_journal_page_last o3646
_journal_paper_doi 10.1107/S1600536807036434
_journal_volume 63
_journal_year 2007
_chemical_formula_iupac 'C20 H30 O6'
_chemical_formula_moiety 'C20 H30 O6'
_chemical_formula_sum 'C20 H30 O6'
_chemical_formula_weight 366.44
_chemical_name_common Desacetylepicaryoptin
_chemical_name_systematic
;
Desacetyl epicaryoptin
;
_space_group_IT_number 19
_symmetry_cell_setting orthorhombic
_symmetry_space_group_name_Hall 'P 2ac 2ab'
_symmetry_space_group_name_H-M 'P 21 21 21'
_atom_sites_solution_hydrogens geom
_atom_sites_solution_primary direct
_atom_sites_solution_secondary difmap
_audit_creation_method SHELXL97
_cell_angle_alpha 90.00
_cell_angle_beta 90.00
_cell_angle_gamma 90.00
_cell_formula_units_Z 4
_cell_length_a 6.643(5)
_cell_length_b 7.997(3)
_cell_length_c 33.230(8)
_cell_measurement_reflns_used 25
_cell_measurement_temperature 293(2)
_cell_measurement_theta_max 30.00
_cell_measurement_theta_min 1.23
_cell_volume 1765.3(15)
_computing_cell_refinement 'CAD-4 EXPRESS'
_computing_data_collection 'CAD-4 EXPRESS (Enraf--Nonius, 1994)'
_computing_data_reduction 'XCAD4 (Harms & Wocadlo, 1995)'
_computing_molecular_graphics 'ORTEPIII (Burnett & Johnson, 1996)'
_computing_publication_material 'SHELXL97 and PARST97 (Nardelli, 1995)'
_computing_structure_refinement 'SHELXL97 (Sheldrick, 1997)'
_computing_structure_solution 'SHELXS97 (Sheldrick, 1997)'
_diffrn_ambient_temperature 293(2)
_diffrn_measured_fraction_theta_full 0.998
_diffrn_measured_fraction_theta_max 0.998
_diffrn_measurement_device_type 'Enraf--Nonius CAD-4'
_diffrn_measurement_method \w
_diffrn_radiation_monochromator graphite
_diffrn_radiation_source 'fine-focus sealed tube'
_diffrn_radiation_type MoK\a
_diffrn_radiation_wavelength 0.71073
_diffrn_reflns_av_R_equivalents 0.0212
_diffrn_reflns_av_sigmaI/netI 0.0697
_diffrn_reflns_limit_h_max 9
_diffrn_reflns_limit_h_min 0
_diffrn_reflns_limit_k_max 11
_diffrn_reflns_limit_k_min 0
_diffrn_reflns_limit_l_max 46
_diffrn_reflns_limit_l_min -1
_diffrn_reflns_number 3065
_diffrn_reflns_theta_full 30.00
_diffrn_reflns_theta_max 30.00
_diffrn_reflns_theta_min 1.23
_diffrn_standards_decay_% 2
_diffrn_standards_interval_count 120
_diffrn_standards_interval_time 7200
_diffrn_standards_number 3
_exptl_absorpt_coefficient_mu 0.101
_exptl_absorpt_correction_T_max 0.9792
_exptl_absorpt_correction_T_min 0.9734
_exptl_absorpt_correction_type multi-scan
_exptl_absorpt_process_details '(SADABS; Sheldrick, 1996)'
_exptl_crystal_colour colourless
_exptl_crystal_density_diffrn 1.379
_exptl_crystal_density_method 'not measured'
_exptl_crystal_description rhombohedral
_exptl_crystal_F_000 792
_exptl_crystal_size_max 0.27
_exptl_crystal_size_mid 0.25
_exptl_crystal_size_min 0.21
_refine_diff_density_max 0.434
_refine_diff_density_min -0.352
_refine_ls_extinction_expression Fc^*^=kFc[1+0.001xFc^2^\l^3^/sin(2\q)]^-1/4^
_refine_ls_extinction_method none
_refine_ls_goodness_of_fit_ref 1.025
_refine_ls_hydrogen_treatment constr
_refine_ls_matrix_type full
_refine_ls_number_parameters 240
_refine_ls_number_reflns 2972
_refine_ls_number_restraints 0
_refine_ls_restrained_S_all 1.025
_refine_ls_R_factor_all 0.1248
_refine_ls_R_factor_gt 0.0514
_refine_ls_shift/su_max 0.000
_refine_ls_shift/su_mean 0.000
_refine_ls_structure_factor_coef Fsqd
_refine_ls_weighting_details 'calc w = 1/[\s^2^(Fo^2^)+(0.077P)^2^] where P=(Fo^2^+2Fc^2^)/3'
_refine_ls_weighting_scheme calc
_refine_ls_wR_factor_gt 0.1207
_refine_ls_wR_factor_ref 0.1484
_reflns_number_gt 1723
_reflns_number_total 2972
_reflns_threshold_expression I>2\s(I)
_cod_data_source_file hg2262.cif
_cod_data_source_block I
_cod_database_code 2214715
_cod_database_fobs_code 2214715

loop_
_symmetry_equiv_pos_as_xyz
'x, y, z'
'-x+1/2, -y, z+1/2'
'-x, y+1/2, -z+1/2'
'x+1/2, -y+1/2, -z'

loop_
_atom_site_type_symbol
_atom_site_label
_atom_site_fract_x
_atom_site_fract_y
_atom_site_fract_z
_atom_site_U_iso_or_equiv
_atom_site_adp_type
_atom_site_calc_flag
_atom_site_refinement_flags
_atom_site_occupancy
C C1 0.2940(6) 0.5989(4) 0.86301(9) 0.0307(8) Uani d . 1
H H1A 0.3183 0.6136 0.8344 0.037 Uiso calc R 1
H H1B 0.1807 0.5234 0.8660 0.037 Uiso calc R 1
C C2 0.2405(7) 0.7668(5) 0.88147(10) 0.0418(10) Uani d . 1
H H2A 0.3436 0.8475 0.8744 0.050 Uiso calc R 1
H H2B 0.1143 0.8052 0.8701 0.050 Uiso calc R 1
C C3 0.2208(7) 0.7607(4) 0.92697(10) 0.0394(9) Uani d . 1
H H3 0.1036 0.6932 0.9345 0.047 Uiso calc R 1
C C4 0.4105(6) 0.6819(4) 0.94354(8) 0.0300(8) Uani d . 1
C C5 0.4480(5) 0.5003(4) 0.92903(8) 0.0242(7) Uani d . 1
C C6 0.6390(6) 0.4256(4) 0.94735(9) 0.0317(8) Uani d . 1
H H6 0.7477 0.5077 0.9447 0.038 Uiso calc R 1
C C7 0.7023(6) 0.2675(4) 0.92603(10) 0.0358(8) Uani d . 1
H H7A 0.5965 0.1848 0.9289 0.043 Uiso calc R 1
H H7B 0.8221 0.2237 0.9389 0.043 Uiso calc R 1
C C8 0.7456(6) 0.2928(4) 0.88144(10) 0.0339(8) Uani d . 1
H H8 0.8531 0.3764 0.8795 0.041 Uiso calc R 1
C C9 0.5601(5) 0.3649(4) 0.85866(8) 0.0247(7) Uani d . 1
C C10 0.4800(5) 0.5200(4) 0.88236(8) 0.0225(7) Uani d . 1
H H10 0.5859 0.6045 0.8796 0.027 Uiso calc R 1
C C11 0.6397(5) 0.4177(4) 0.81656(9) 0.0277(7) Uani d . 1
H H11 0.7246 0.3262 0.8067 0.033 Uiso calc R 1
C C12 0.7590(6) 0.5775(4) 0.81173(9) 0.0347(8) Uani d . 1
H H12A 0.8959 0.5641 0.8214 0.042 Uiso calc R 1
H H12B 0.6958 0.6695 0.8259 0.042 Uiso calc R 1
C C13 0.7541(5) 0.6050(4) 0.76640(9) 0.0322(8) Uani d . 1
H H13 0.7524 0.7240 0.7593 0.039 Uiso calc R 1
C C14 0.9089(7) 0.5105(6) 0.74327(11) 0.0449(10) Uani d . 1
H H14 1.0469 0.5297 0.7442 0.054 Uiso calc R 1
C C15 0.8209(7) 0.3971(6) 0.72157(11) 0.0465(11) Uani d . 1
H H15 0.8930 0.3242 0.7052 0.056 Uiso calc R 1
C C16 0.5590(6) 0.5156(5) 0.75390(9) 0.0325(8) Uani d . 1
H H16 0.4629 0.5952 0.7424 0.039 Uiso calc R 1
C C17 0.5750(7) 0.7929(5) 0.95490(11) 0.0439(10) Uani d . 1
H H17A 0.7114 0.7510 0.9523 0.053 Uiso calc R 1
H H17B 0.5592 0.9115 0.9496 0.053 Uiso calc R 1
C C18 0.2661(6) 0.3910(4) 0.94037(9) 0.0344(8) Uani d . 1
H H18A 0.1555 0.4148 0.9222 0.041 Uiso calc R 1
H H18B 0.3017 0.2741 0.9374 0.041 Uiso calc R 1
C C19 0.3977(6) 0.2313(4) 0.85247(10) 0.0340(8) Uani d . 1
H H19A 0.3441 0.1983 0.8781 0.051 Uiso calc R 1
H H19B 0.4556 0.1358 0.8393 0.051 Uiso calc R 1
H H19C 0.2915 0.2760 0.8361 0.051 Uiso calc R 1
C C20 0.8302(8) 0.1290(5) 0.86471(13) 0.0572(12) Uani d . 1
H H20A 0.8594 0.1422 0.8366 0.086 Uiso calc R 1
H H20B 0.7329 0.0414 0.8682 0.086 Uiso calc R 1
H H20C 0.9515 0.1005 0.8789 0.086 Uiso calc R 1
O O3 0.1930(6) 0.9273(3) 0.93974(8) 0.0604(10) Uani d . 1
H H3A 0.1624 0.9283 0.9636 0.091 Uiso calc R 1
O O4 0.4475(5) 0.7183(3) 0.98515(7) 0.0432(7) Uani d . 1
O O6 0.6073(5) 0.3942(3) 0.98937(6) 0.0491(8) Uani d . 1
H H6A 0.6489 0.3006 0.9950 0.074 Uiso calc R 1
O O11 0.4785(4) 0.4392(3) 0.78776(6) 0.0337(6) Uani d . 1
O O16 0.6173(4) 0.3914(3) 0.72424(7) 0.0431(7) Uani d . 1
O O18 0.2036(5) 0.4212(3) 0.98069(7) 0.0519(8) Uani d . 1
H H18 0.1107 0.3580 0.9864 0.078 Uiso calc R 1

loop_
_atom_site_aniso_label
_atom_site_aniso_U_11
_atom_site_aniso_U_22
_atom_site_aniso_U_33
_atom_site_aniso_U_12
_atom_site_aniso_U_13
_atom_site_aniso_U_23
c1 0.0370(19) 0.0368(17) 0.0183(14) 0.0102(18) 0.0001(14) -0.0005(14)
c2 0.062(3) 0.040(2) 0.0230(15) 0.025(2) -0.0049(17) 0.0028(14)
c3 0.053(2) 0.0356(18) 0.0295(17) 0.013(2) 0.0040(18) -0.0012(15)
c4 0.049(2) 0.0262(15) 0.0148(13) 0.0020(17) 0.0010(15) 0.0007(12)
c5 0.0351(18) 0.0207(13) 0.0169(12) 0.0012(16) -0.0008(13) 0.0011(11)
c6 0.043(2) 0.0298(17) 0.0227(15) 0.0002(18) -0.0055(15) 0.0030(13)
c7 0.047(2) 0.0330(17) 0.0274(16) 0.0126(19) -0.0032(17) 0.0050(14)
c8 0.038(2) 0.0328(17) 0.0305(16) 0.0051(18) 0.0044(16) 0.0039(14)
c9 0.0312(17) 0.0234(14) 0.0196(13) -0.0018(15) 0.0024(14) 0.0012(12)
c10 0.0292(17) 0.0232(15) 0.0150(11) 0.0001(14) -0.0001(12) 0.0011(11)
c11 0.0305(19) 0.0312(17) 0.0214(14) 0.0001(17) 0.0043(13) -0.0014(13)
c12 0.039(2) 0.0412(19) 0.0242(15) -0.009(2) 0.0024(15) -0.0012(14)
c13 0.040(2) 0.0289(16) 0.0275(15) -0.0004(18) 0.0092(15) 0.0046(14)
c14 0.043(2) 0.057(3) 0.0343(17) 0.000(2) 0.0099(18) 0.0025(19)
c15 0.054(3) 0.055(3) 0.0300(18) 0.009(2) 0.0130(18) -0.0013(19)
c16 0.040(2) 0.0360(19) 0.0214(14) -0.0018(19) 0.0030(16) 0.0033(14)
c17 0.061(3) 0.0295(18) 0.041(2) -0.010(2) 0.000(2) -0.0037(15)
c18 0.048(2) 0.0335(17) 0.0217(14) -0.004(2) 0.0034(16) -0.0009(14)
c19 0.045(2) 0.0267(16) 0.0302(16) -0.0094(17) 0.0087(16) -0.0051(13)
c20 0.072(3) 0.055(3) 0.045(2) 0.030(3) 0.006(2) 0.001(2)
o3 0.110(3) 0.0377(14) 0.0333(13) 0.0339(18) 0.0031(17) -0.0041(12)
o4 0.073(2) 0.0354(14) 0.0212(11) -0.0002(16) -0.0067(13) -0.0045(10)
o6 0.088(2) 0.0416(15) 0.0182(11) 0.0190(18) -0.0095(13) 0.0028(11)
o11 0.0348(14) 0.0452(14) 0.0210(10) -0.0094(13) -0.0006(10) 0.0038(10)
o16 0.0570(18) 0.0453(16) 0.0269(12) -0.0074(15) 0.0028(12) -0.0075(12)
o18 0.080(2) 0.0420(16) 0.0335(13) -0.0132(17) 0.0272(14) 0.0000(12)

loop_
_atom_type_symbol
_atom_type_description
_atom_type_scat_dispersion_real
_atom_type_scat_dispersion_imag
_atom_type_scat_source
C C 0.0033 0.0016 'International Tables Vol C Tables 4.2.6.8 and 6.1.1.4'
H H 0.0000 0.0000 'International Tables Vol C Tables 4.2.6.8 and 6.1.1.4'
N N 0.0061 0.0033 'International Tables Vol C Tables 4.2.6.8 and 6.1.1.4'
O O 0.0106 0.0060 'International Tables Vol C Tables 4.2.6.8 and 6.1.1.4'
Cl Cl 0.1484 0.1585 'International Tables Vol C Tables 4.2.6.8 and 6.1.1.4'
Co Co 0.3494 0.9721 'International Tables Vol C Tables 4.2.6.8 and 6.1.1.4'

loop_
_geom_angle_atom_site_label_1
_geom_angle_atom_site_label_2
_geom_angle_atom_site_label_3
_geom_angle
C2 C1 C10 112.6(3)
C2 C1 H1A 109.1
C10 C1 H1A 109.1
C2 C1 H1B 109.1
C10 C1 H1B 109.1
H1A C1 H1B 107.8
C3 C2 C1 113.2(3)
C3 C2 H2A 108.9
C1 C2 H2A 108.9
C3 C2 H2B 108.9
C1 C2 H2B 108.9
H2A C2 H2B 107.8
O3 C3 C4 113.1(3)
O3 C3 C2 106.3(3)
C4 C3 C2 107.7(3)
O3 C3 H3 109.9
C4 C3 H3 109.9
C2 C3 H3 109.9
O4 C4 C17 59.9(2)
O4 C4 C3 114.1(3)
C17 C4 C3 117.7(3)
O4 C4 C5 117.6(3)
C17 C4 C5 122.1(3)
C3 C4 C5 114.3(3)
C6 C5 C18 109.4(3)
C6 C5 C4 112.0(3)
C18 C5 C4 109.3(3)
C6 C5 C10 108.6(3)
C18 C5 C10 113.9(3)
C4 C5 C10 103.6(2)
O6 C6 C7 110.6(3)
O6 C6 C5 109.5(3)
C7 C6 C5 111.8(3)
O6 C6 H6 108.3
C7 C6 H6 108.3
C5 C6 H6 108.3
C6 C7 C8 113.5(3)
C6 C7 H7A 108.9
C8 C7 H7A 108.9
C6 C7 H7B 108.9
C8 C7 H7B 108.9
H7A C7 H7B 107.7
C7 C8 C20 108.0(3)
C7 C8 C9 111.9(3)
C20 C8 C9 115.6(3)
C7 C8 H8 107.0
C20 C8 H8 107.0
C9 C8 H8 107.0
C19 C9 C11 108.0(2)
C19 C9 C8 111.4(3)
C11 C9 C8 105.6(3)
C19 C9 C10 112.4(3)
C11 C9 C10 110.7(2)
C8 C9 C10 108.6(2)
C1 C10 C9 113.0(2)
C1 C10 C5 110.3(3)
C9 C10 C5 117.6(2)
C1 C10 H10 104.9
C9 C10 H10 104.9
C5 C10 H10 104.9
O11 C11 C12 102.5(3)
O11 C11 C9 112.1(3)
C12 C11 C9 120.2(3)
O11 C11 H11 107.1
C12 C11 H11 107.1
C9 C11 H11 107.1
C11 C12 C13 102.5(3)
C11 C12 H12A 111.3
C13 C12 H12A 111.3
C11 C12 H12B 111.3
C13 C12 H12B 111.3
H12A C12 H12B 109.2
C14 C13 C12 115.0(3)
C14 C13 C16 101.9(3)
C12 C13 C16 102.6(3)
C14 C13 H13 112.2
C12 C13 H13 112.2
C16 C13 H13 112.2
C15 C14 C13 109.3(4)
C15 C14 H14 125.4
C13 C14 H14 125.4
C14 C15 O16 115.9(4)
C14 C15 H15 122.1
O16 C15 H15 122.1
O11 C16 O16 110.6(3)
O11 C16 C13 108.1(3)
O16 C16 C13 106.0(3)
O11 C16 H16 110.6
O16 C16 H16 110.6
C13 C16 H16 110.6
O4 C17 C4 59.3(2)
O4 C17 H17A 117.8
C4 C17 H17A 117.8
O4 C17 H17B 117.8
C4 C17 H17B 117.8
H17A C17 H17B 115.0
O18 C18 C5 111.3(3)
O18 C18 H18A 109.4
C5 C18 H18A 109.4
O18 C18 H18B 109.4
C5 C18 H18B 109.4
H18A C18 H18B 108.0
C9 C19 H19A 109.5
C9 C19 H19B 109.5
H19A C19 H19B 109.5
C9 C19 H19C 109.5
H19A C19 H19C 109.5
H19B C19 H19C 109.5
C8 C20 H20A 109.5
C8 C20 H20B 109.5
H20A C20 H20B 109.5
C8 C20 H20C 109.5
H20A C20 H20C 109.5
H20B C20 H20C 109.5
C3 O3 H3A 109.5
C4 O4 C17 60.9(2)
C6 O6 H6A 109.5
C16 O11 C11 107.7(3)
C15 O16 C16 106.7(3)
C18 O18 H18 109.5

loop_
_geom_bond_atom_site_label_1
_geom_bond_atom_site_label_2
_geom_bond_distance
C1 C2 1.519(5)
C1 C10 1.529(5)
C1 H1A 0.9700
C1 H1B 0.9700
C2 C3 1.518(5)
C2 H2A 0.9700
C2 H2B 0.9700
C3 O3 1.410(4)
C3 C4 1.513(6)
C3 H3 0.9800
C4 O4 1.434(4)
C4 C17 1.458(5)
C4 C5 1.550(5)
C5 C6 1.529(5)
C5 C18 1.538(5)
C5 C10 1.573(4)
C6 O6 1.434(4)
C6 C7 1.509(5)
C6 H6 0.9800
C7 C8 1.523(4)
C7 H7A 0.9700
C7 H7B 0.9700
C8 C20 1.530(5)
C8 C9 1.557(5)
C8 H8 0.9800
C9 C19 1.532(5)
C9 C11 1.554(4)
C9 C10 1.562(4)
C10 H10 0.9800
C11 O11 1.447(4)
C11 C12 1.512(5)
C11 H11 0.9800
C12 C13 1.523(4)
C12 H12A 0.9700
C12 H12B 0.9700
C13 C14 1.490(5)
C13 C16 1.538(5)
C13 H13 0.9800
C14 C15 1.298(6)
C14 H14 0.9300
C15 O16 1.356(5)
C15 H15 0.9300
C16 O11 1.387(4)
C16 O16 1.452(4)
C16 H16 0.9800
C17 O4 1.444(5)
C17 H17A 0.9700
C17 H17B 0.9700
C18 O18 1.423(4)
C18 H18A 0.9700
C18 H18B 0.9700
C19 H19A 0.9600
C19 H19B 0.9600
C19 H19C 0.9600
C20 H20A 0.9600
C20 H20B 0.9600
C20 H20C 0.9600
O3 H3A 0.8200
O6 H6A 0.8200
O18 H18 0.8200

loop_
_geom_hbond_atom_site_label_D
_geom_hbond_atom_site_label_H
_geom_hbond_atom_site_label_A
_geom_hbond_site_symmetry_A
_geom_hbond_distance_DH
_geom_hbond_distance_HA
_geom_hbond_distance_DA
_geom_hbond_angle_DHA
O3 H3A O4 4_467 0.82 2.51 3.201(4) 142.4
O3 H3A O6 4_467 0.82 2.14 2.813(3) 139.0
O6 H6A O18 4_557 0.82 1.98 2.786(4) 166.4
O18 H18 O6 4_457 0.82 2.17 2.786(4) 131.8

loop_
_geom_torsion_atom_site_label_1
_geom_torsion_atom_site_label_2
_geom_torsion_atom_site_label_3
_geom_torsion_atom_site_label_4
_geom_torsion
C10 C1 C2 C3 -52.8(5)
C1 C2 C3 O3 173.8(4)
C1 C2 C3 C4 52.2(5)
O3 C3 C4 O4 42.3(4)
C2 C3 C4 O4 159.5(3)
O3 C3 C4 C17 -25.0(4)
C2 C3 C4 C17 92.2(4)
O3 C3 C4 C5 -178.4(3)
C2 C3 C4 C5 -61.2(4)
O4 C4 C5 C6 -41.0(4)
C17 C4 C5 C6 29.1(4)
C3 C4 C5 C6 -178.8(3)
O4 C4 C5 C18 80.4(4)
C17 C4 C5 C18 150.5(3)
C3 C4 C5 C18 -57.4(3)
O4 C4 C5 C10 -157.9(3)
C17 C4 C5 C10 -87.8(3)
C3 C4 C5 C10 64.3(4)
C18 C5 C6 O6 -50.6(3)
C4 C5 C6 O6 70.8(3)
C10 C5 C6 O6 -175.4(3)
C18 C5 C6 C7 72.3(3)
C4 C5 C6 C7 -166.3(3)
C10 C5 C6 C7 -52.5(4)
O6 C6 C7 C8 -178.0(3)
C5 C6 C7 C8 59.6(4)
C6 C7 C8 C20 173.7(4)
C6 C7 C8 C9 -58.0(4)
C7 C8 C9 C19 -74.5(4)
C20 C8 C9 C19 49.6(4)
C7 C8 C9 C11 168.6(3)
C20 C8 C9 C11 -67.3(4)
C7 C8 C9 C10 49.8(4)
C20 C8 C9 C10 173.9(3)
C2 C1 C10 C9 -169.3(3)
C2 C1 C10 C5 56.8(4)
C19 C9 C10 C1 -55.1(3)
C11 C9 C10 C1 65.7(4)
C8 C9 C10 C1 -178.8(3)
C19 C9 C10 C5 75.2(4)
C11 C9 C10 C5 -164.0(3)
C8 C9 C10 C5 -48.5(4)
C6 C5 C10 C1 -178.5(3)
C18 C5 C10 C1 59.4(4)
C4 C5 C10 C1 -59.2(3)
C6 C5 C10 C9 50.0(4)
C18 C5 C10 C9 -72.2(4)
C4 C5 C10 C9 169.2(3)
C19 C9 C11 O11 43.2(3)
C8 C9 C11 O11 162.4(3)
C10 C9 C11 O11 -80.3(3)
C19 C9 C11 C12 163.7(3)
C8 C9 C11 C12 -77.1(4)
C10 C9 C11 C12 40.2(4)
O11 C11 C12 C13 -39.6(3)
C9 C11 C12 C13 -164.7(3)
C11 C12 C13 C14 -83.3(4)
C11 C12 C13 C16 26.4(3)
C12 C13 C14 C15 111.9(4)
C16 C13 C14 C15 1.8(4)
C13 C14 C15 O16 0.8(5)
C14 C13 C16 O11 115.3(3)
C12 C13 C16 O11 -4.0(4)
C14 C13 C16 O16 -3.4(3)
C12 C13 C16 O16 -122.7(3)
C3 C4 C17 O4 103.3(3)
C5 C4 C17 O4 -105.5(3)
C6 C5 C18 O18 77.7(4)
C4 C5 C18 O18 -45.3(4)
C10 C5 C18 O18 -160.6(3)
C3 C4 O4 C17 -109.2(3)
C5 C4 O4 C17 112.9(4)
O16 C16 O11 C11 94.1(3)
C13 C16 O11 C11 -21.6(4)
C12 C11 O11 C16 38.7(3)
C9 C11 O11 C16 169.0(3)
C14 C15 O16 C16 -3.1(5)
O11 C16 O16 C15 -113.0(3)
C13 C16 O16 C15 4.0(4)

loop_
_cod_related_entry_id
_cod_related_entry_database
_cod_related_entry_code
1 ChemSpider 21184569
